data_7126274
loop_
_publ_author_name
'Shi, Xianghui'
'Hou, Cuiping'
'Zhao, Lanxiao'
'Deng, Peng'
'Cheng, Jianhua'

_publ_section_title
;
 Mononuclear calcium complex as effective catalyst for alkenes
 hydrogenation.
;
_journal_issue 38
_journal_name_full 'Chemical communications (Cambridge, England)'
_journal_page_first 5162
_journal_page_last 5165
_journal_paper_doi 10.1039/d0cc01745k
_journal_volume 56
_journal_year 2020
_chemical_formula_moiety 'C63 H93 B Ca N6 O'
_chemical_formula_sum 'C63 H93 B Ca N6 O'
_chemical_formula_weight 1001.32
_chemical_name_systematic '[(TpAd,iPr)Ca(CH2CH2CH2CH2C6H5)(THP)]'
_space_group_crystal_system triclinic
_space_group_IT_number 2
_space_group_name_Hall '-P 1'
_space_group_name_H-M_alt 'P -1'
_atom_sites_solution_hydrogens mixed
_atom_sites_solution_primary iterative
_atom_sites_solution_secondary iterative
_audit_creation_method SHELXL-2018/3
_audit_update_record
;
2019-11-21 deposited with the CCDC.	2020-03-24 downloaded from the CCDC.
;
_cell_angle_alpha 61.123(2)
_cell_angle_beta 82.567(2)
_cell_angle_gamma 88.425(2)
_cell_formula_units_Z 2
_cell_length_a 14.5913(16)
_cell_length_b 14.6823(16)
_cell_length_c 15.1498(16)
_cell_measurement_reflns_used 3881
_cell_measurement_temperature 193(2)
_cell_measurement_theta_max 28.28
_cell_measurement_theta_min 2.22
_cell_volume 2815.9(5)
_computing_molecular_graphics 'ORTEP-3 for Windows (Farrugia, 2014)'
_computing_publication_material 'WinGX publication routines (Farrugia, 2018)'
_computing_structure_refinement 'SHELXL-2018/3 (Sheldrick, 2018)'
_computing_structure_solution 'SUPERFLIP (Palatinus & Chapuis,2007)'
_diffrn_ambient_temperature 193(2)
_diffrn_measured_fraction_theta_full 0.974
_diffrn_measured_fraction_theta_max 0.974
_diffrn_measurement_device_type 'CCD area detector'
_diffrn_measurement_method 'phi and omega scans'
_diffrn_radiation_type MoK\a
_diffrn_radiation_wavelength 0.71073
_diffrn_reflns_av_R_equivalents 0.0284
_diffrn_reflns_av_unetI/netI 0.0648
_diffrn_reflns_Laue_measured_fraction_full 0.974
_diffrn_reflns_Laue_measured_fraction_max 0.974
_diffrn_reflns_limit_h_max 10
_diffrn_reflns_limit_h_min -17
_diffrn_reflns_limit_k_max 17
_diffrn_reflns_limit_k_min -17
_diffrn_reflns_limit_l_max 16
_diffrn_reflns_limit_l_min -18
_diffrn_reflns_number 13854
_diffrn_reflns_point_group_measured_fraction_full 0.974
_diffrn_reflns_point_group_measured_fraction_max 0.974
_diffrn_reflns_theta_full 25.000
_diffrn_reflns_theta_max 25.000
_diffrn_reflns_theta_min 1.585
_exptl_absorpt_coefficient_mu 0.158
_exptl_absorpt_correction_T_max 0.981
_exptl_absorpt_correction_T_min 0.972
_exptl_absorpt_correction_type empirical
_exptl_absorpt_process_details 'Sheldrick, G. M. SADABS, Version 2.10; Bruker AXS, Inc.: Madison, WI 2003.'
_exptl_crystal_colour Colorless
_exptl_crystal_density_diffrn 1.181
_exptl_crystal_density_method 'not measured'
_exptl_crystal_description Block
_exptl_crystal_F_000 1092
_exptl_crystal_size_max 0.180
_exptl_crystal_size_mid 0.150
_exptl_crystal_size_min 0.120
_refine_diff_density_max 0.389
_refine_diff_density_min -0.265
_refine_diff_density_rms 0.053
_refine_ls_extinction_method none
_refine_ls_goodness_of_fit_ref 1.021
_refine_ls_hydrogen_treatment mixed
_refine_ls_matrix_type full
_refine_ls_number_parameters 633
_refine_ls_number_reflns 9656
_refine_ls_number_restraints 51
_refine_ls_restrained_S_all 1.021
_refine_ls_R_factor_all 0.0752
_refine_ls_R_factor_gt 0.0504
_refine_ls_shift/su_max 0.000
_refine_ls_shift/su_mean 0.000
_refine_ls_structure_factor_coef Fsqd
_refine_ls_weighting_details 'w=1/[\s^2^(Fo^2^)+(0.0624P)^2^+0.3376P] where P=(Fo^2^+2Fc^2^)/3'
_refine_ls_weighting_scheme calc
_refine_ls_wR_factor_gt 0.1155
_refine_ls_wR_factor_ref 0.1288
_reflns_Friedel_coverage 0.000
_reflns_number_gt 7115
_reflns_number_total 9656
_reflns_threshold_expression 'I > 2\s(I)'
_cod_data_source_file d0cc01745k2.cif
_cod_data_source_block MA001
_cod_depositor_comments 'Adding full bibliography for 7126271--7126274.cif.'
_cod_database_code 7126274
_shelx_shelxl_version_number 2018/3
_shelx_space_group_comment
;
The symmetry employed for this shelxl refinement is uniquely defined
by the following loop, which should always be used as a source of
symmetry information in preference to the above space-group names.
They are only intended as comments.
;
_shelx_estimated_absorpt_t_min 0.972
_shelx_estimated_absorpt_t_max 0.981

loop_
_space_group_symop_operation_xyz
'x, y, z'
'-x, -y, -z'

loop_
_atom_site_label
_atom_site_type_symbol
_atom_site_fract_x
_atom_site_fract_y
_atom_site_fract_z
_atom_site_U_iso_or_equiv
_atom_site_adp_type
_atom_site_occupancy
_atom_site_site_symmetry_order
_atom_site_calc_flag
_atom_site_refinement_flags_posn
_atom_site_refinement_flags_adp
_atom_site_refinement_flags_occupancy
_atom_site_disorder_assembly
_atom_site_disorder_group
C1 C 0.23910(16) 0.06995(18) 0.41456(17) 0.0217(5) Uani 1 1 d . . . . .
H1A H 0.186893 0.018094 0.450242 0.026 Uiso 1 1 calc R U . . .
H1B H 0.296140 0.033046 0.438309 0.026 Uiso 1 1 calc R U . . .
C2 C 0.22689(16) 0.15036(18) 0.45124(17) 0.0221(5) Uani 1 1 d . . . . .
H2A H 0.168965 0.186410 0.429864 0.026 Uiso 1 1 calc R U . . .
H2B H 0.278510 0.203048 0.415812 0.026 Uiso 1 1 calc R U . . .
C3 C 0.22329(17) 0.10968(18) 0.56558(17) 0.0263(6) Uani 1 1 d . . . . .
H3A H 0.279629 0.070558 0.588204 0.032 Uiso 1 1 calc R U . . .
H3B H 0.169375 0.060265 0.601312 0.032 Uiso 1 1 calc R U . . .
C4 C 0.21619(18) 0.1948(2) 0.59773(19) 0.0306(6) Uani 1 1 d . . . . .
H4A H 0.165496 0.240617 0.566379 0.037 Uiso 1 1 calc R U . . .
H4B H 0.199556 0.161209 0.672457 0.037 Uiso 1 1 calc R U . . .
C5 C 0.30351(17) 0.26073(18) 0.56835(18) 0.0254(5) Uani 1 1 d . . . . .
C6 C 0.38004(19) 0.2190(2) 0.61906(19) 0.0325(6) Uani 1 1 d . . . . .
H6 H 0.375459 0.149961 0.674269 0.039 Uiso 1 1 calc R U . . .
C7 C 0.46216(19) 0.2760(2) 0.5907(2) 0.0377(7) Uani 1 1 d . . . . .
H7 H 0.513420 0.245901 0.626326 0.045 Uiso 1 1 calc R U . . .
C8 C 0.47062(19) 0.3768(2) 0.5106(2) 0.0364(7) Uani 1 1 d . . . . .
H8 H 0.527445 0.415917 0.490734 0.044 Uiso 1 1 calc R U . . .
C9 C 0.39524(19) 0.4197(2) 0.4601(2) 0.0330(6) Uani 1 1 d . . . . .
H9 H 0.400045 0.488845 0.405082 0.040 Uiso 1 1 calc R U . . .
C10 C 0.31280(18) 0.36227(19) 0.48946(18) 0.0274(6) Uani 1 1 d . . . . .
H10 H 0.261264 0.393220 0.454641 0.033 Uiso 1 1 calc R U . . .
C11 C 0.04227(16) 0.12093(18) 0.15533(17) 0.0223(5) Uani 1 1 d . . . . .
H11A H 0.009194 0.052983 0.181552 0.027 Uiso 1 1 calc R U . . .
H11B H 0.091997 0.128478 0.100896 0.027 Uiso 1 1 calc R U . . .
C12 C -0.02392(16) 0.20667(19) 0.11185(19) 0.0278(6) Uani 1 1 d . . . . .
H12A H -0.051378 0.202751 0.057284 0.033 Uiso 1 1 calc R U . . .
H12B H 0.009569 0.274966 0.081836 0.033 Uiso 1 1 calc R U . . .
C13 C -0.10018(17) 0.1968(2) 0.1950(2) 0.0333(6) Uani 1 1 d . . . . .
H13A H -0.139476 0.257948 0.167970 0.040 Uiso 1 1 calc R U . . .
H13B H -0.139639 0.133624 0.217689 0.040 Uiso 1 1 calc R U . . .
C14 C -0.05818(17) 0.1899(2) 0.2847(2) 0.0338(6) Uani 1 1 d . . . . .
H14A H -0.028763 0.258193 0.265123 0.041 Uiso 1 1 calc R U . . .
H14B H -0.107828 0.173549 0.341976 0.041 Uiso 1 1 calc R U . . .
C15 C 0.01291(16) 0.1076(2) 0.31889(18) 0.0264(6) Uani 1 1 d . . . . .
H15A H 0.042548 0.109446 0.373229 0.032 Uiso 1 1 calc R U . . .
H15B H -0.018155 0.038125 0.347606 0.032 Uiso 1 1 calc R U . . .
C20 C 0.2415(2) -0.0429(2) -0.11811(19) 0.0364(7) Uani 1 1 d . . . . .
H20A H 0.236466 -0.018421 -0.189948 0.055 Uiso 1 1 calc R U . . .
H20B H 0.306756 -0.051282 -0.107672 0.055 Uiso 1 1 calc R U . . .
H20C H 0.207488 -0.109979 -0.076191 0.055 Uiso 1 1 calc R U . . .
C21 C 0.10062(19) 0.0572(2) -0.1075(2) 0.0409(7) Uani 1 1 d . . . . .
H21A H 0.096545 0.080195 -0.179223 0.061 Uiso 1 1 calc R U . . .
H21B H 0.062340 -0.006741 -0.064684 0.061 Uiso 1 1 calc R U . . .
H21C H 0.078512 0.111595 -0.091100 0.061 Uiso 1 1 calc R U . . .
C22 C 0.20081(17) 0.03616(18) -0.08785(17) 0.0236(5) Uani 1 1 d . . . . .
H22 H 0.237929 0.103080 -0.129884 0.028 Uiso 1 1 calc R U . . .
C23 C 0.20750(15) 0.00074(17) 0.02234(17) 0.0201(5) Uani 1 1 d . . . . .
C24 C 0.17262(16) -0.09079(17) 0.10524(17) 0.0226(5) Uani 1 1 d . . . . .
H24 H 0.140553 -0.145869 0.104601 0.027 Uiso 1 1 calc R U . . .
C25 C 0.19361(15) -0.08686(16) 0.19047(17) 0.0178(5) Uani 1 1 d . . . . .
C26 C 0.17450(15) -0.17077(17) 0.30077(16) 0.0202(5) Uani 1 1 d D . . . .
C27 C 0.2609(2) -0.1839(2) 0.3549(2) 0.0301(3) Uani 0.872(2) 1 d D . P A 2
H27A H 0.314563 -0.199021 0.317588 0.036 Uiso 0.872(2) 1 calc R U P A 2
H27B H 0.275361 -0.118117 0.354346 0.036 Uiso 0.872(2) 1 calc R U P A 2
C28 C 0.0931(2) -0.1475(2) 0.3601(2) 0.0301(3) Uani 0.872(2) 1 d D . P A 2
H28A H 0.036921 -0.139158 0.326984 0.036 Uiso 0.872(2) 1 calc R U P A 2
H28B H 0.106434 -0.081327 0.359333 0.036 Uiso 0.872(2) 1 calc R U P A 2
C29 C 0.1525(2) -0.2755(2) 0.3055(2) 0.0301(3) Uani 0.872(2) 1 d D . P A 2
H29A H 0.097188 -0.269045 0.271681 0.036 Uiso 0.872(2) 1 calc R U P A 2
H29B H 0.205070 -0.292526 0.268413 0.036 Uiso 0.872(2) 1 calc R U P A 2
C30 C 0.1348(2) -0.3642(2) 0.4163(2) 0.0301(3) Uani 0.872(2) 1 d D . P A 2
H30 H 0.120810 -0.431084 0.417420 0.036 Uiso 0.872(2) 1 calc R U P A 2
C31 C 0.0534(2) -0.3377(3) 0.4720(2) 0.0301(3) Uani 0.872(2) 1 d D . P A 2
H31A H 0.040657 -0.394577 0.543087 0.036 Uiso 0.872(2) 1 calc R U P A 2
H31B H -0.002412 -0.330448 0.438603 0.036 Uiso 0.872(2) 1 calc R U P A 2
C32 C 0.0754(2) -0.2359(2) 0.4709(2) 0.0301(3) Uani 0.872(2) 1 d D . P A 2
H32 H 0.022080 -0.219173 0.508496 0.036 Uiso 0.872(2) 1 calc R U P A 2
C33 C 0.1625(2) -0.2471(2) 0.5217(2) 0.0301(3) Uani 0.872(2) 1 d D . P A 2
H33A H 0.176515 -0.181341 0.521385 0.036 Uiso 0.872(2) 1 calc R U P A 2
H33B H 0.151597 -0.303186 0.593288 0.036 Uiso 0.872(2) 1 calc R U P A 2
C34 C 0.2444(2) -0.2726(2) 0.4652(2) 0.0301(3) Uani 0.872(2) 1 d D . P A 2
H34 H 0.300791 -0.280117 0.498843 0.036 Uiso 0.872(2) 1 calc R U P A 2
C35 C 0.2226(2) -0.3733(2) 0.4653(2) 0.0301(3) Uani 0.872(2) 1 d D . P A 2
H35A H 0.213761 -0.431241 0.536139 0.036 Uiso 0.872(2) 1 calc R U P A 2
H35B H 0.275214 -0.389054 0.427281 0.036 Uiso 0.872(2) 1 calc R U P A 2
C27' C 0.2270(13) -0.2668(11) 0.3218(13) 0.0301(3) Uani 0.128(2) 1 d D . P A 1
H27C H 0.293981 -0.251029 0.314442 0.036 Uiso 0.128(2) 1 calc R U P A 1
H27D H 0.217053 -0.289237 0.271678 0.036 Uiso 0.128(2) 1 calc R U P A 1
C28' C 0.1923(14) -0.1287(13) 0.3721(11) 0.0301(3) Uani 0.128(2) 1 d D . P A 1
H28C H 0.151297 -0.070280 0.361004 0.036 Uiso 0.128(2) 1 calc R U P A 1
H28D H 0.257063 -0.101419 0.355507 0.036 Uiso 0.128(2) 1 calc R U P A 1
C29' C 0.0690(9) -0.2026(14) 0.3247(13) 0.0301(3) Uani 0.128(2) 1 d D . P A 1
H29C H 0.054610 -0.234108 0.282987 0.036 Uiso 0.128(2) 1 calc R U P A 1
H29D H 0.032490 -0.139473 0.305746 0.036 Uiso 0.128(2) 1 calc R U P A 1
C30' C 0.0924(13) -0.3764(15) 0.4536(17) 0.0301(3) Uani 0.128(2) 1 d D . P A 1
H30A H 0.075703 -0.433230 0.524112 0.036 Uiso 0.128(2) 1 calc R U P A 1
H30B H 0.073101 -0.399843 0.407199 0.036 Uiso 0.128(2) 1 calc R U P A 1
C31' C 0.0399(14) -0.2820(14) 0.4401(13) 0.0301(3) Uani 0.128(2) 1 d D . P A 1
H31' H -0.028393 -0.297113 0.456764 0.036 Uiso 0.128(2) 1 calc R U P A 1
C32' C 0.0759(12) -0.2450(18) 0.5061(15) 0.0301(3) Uani 0.128(2) 1 d D . P A 1
H32A H 0.039642 -0.184921 0.500559 0.036 Uiso 0.128(2) 1 calc R U P A 1
H32B H 0.062955 -0.301234 0.577466 0.036 Uiso 0.128(2) 1 calc R U P A 1
C33' C 0.1748(12) -0.2137(13) 0.4858(14) 0.0301(3) Uani 0.128(2) 1 d D . P A 1
H33' H 0.193370 -0.190018 0.532891 0.036 Uiso 0.128(2) 1 calc R U P A 1
C34' C 0.2213(15) -0.3110(14) 0.4969(16) 0.0301(3) Uani 0.128(2) 1 d D . P A 1
H34A H 0.209124 -0.364865 0.569271 0.036 Uiso 0.128(2) 1 calc R U P A 1
H34B H 0.288889 -0.295452 0.480477 0.036 Uiso 0.128(2) 1 calc R U P A 1
C35' C 0.1942(13) -0.3579(15) 0.4331(13) 0.0301(3) Uani 0.128(2) 1 d D . P A 1
H35' H 0.227340 -0.423169 0.447551 0.036 Uiso 0.128(2) 1 calc R U P A 1
C40 C 0.30891(18) 0.4211(2) -0.27577(19) 0.0354(6) Uani 1 1 d . . . . .
H40A H 0.314210 0.424881 -0.342595 0.053 Uiso 1 1 calc R U . . .
H40B H 0.297022 0.490364 -0.283196 0.053 Uiso 1 1 calc R U . . .
H40C H 0.366677 0.396796 -0.246638 0.053 Uiso 1 1 calc R U . . .
C41 C 0.13954(19) 0.3774(2) -0.2520(2) 0.0386(7) Uani 1 1 d . . . . .
H41A H 0.147675 0.380999 -0.318901 0.058 Uiso 1 1 calc R U . . .
H41B H 0.089951 0.325936 -0.207557 0.058 Uiso 1 1 calc R U . . .
H41C H 0.123235 0.445771 -0.259633 0.058 Uiso 1 1 calc R U . . .
C42 C 0.22919(18) 0.34547(18) -0.20548(17) 0.0276(6) Uani 1 1 d . . . . .
H42 H 0.243768 0.274943 -0.196969 0.033 Uiso 1 1 calc R U . . .
C43 C 0.22007(16) 0.33880(17) -0.10209(17) 0.0219(5) Uani 1 1 d . . . . .
C44 C 0.18890(17) 0.41320(18) -0.07607(17) 0.0257(6) Uani 1 1 d . . . . .
H44 H 0.165168 0.478579 -0.119173 0.031 Uiso 1 1 calc R U . . .
C45 C 0.19916(15) 0.37324(16) 0.02641(17) 0.0186(5) Uani 1 1 d . . . . .
C46 C 0.18675(15) 0.42936(16) 0.08797(16) 0.0190(5) Uani 1 1 d . . . . .
C47 C 0.09800(16) 0.49140(18) 0.06866(18) 0.0230(5) Uani 1 1 d . . . . .
H47A H 0.099305 0.538840 -0.005201 0.028 Uiso 1 1 calc R U . . .
H47B H 0.043521 0.442827 0.092113 0.028 Uiso 1 1 calc R U . . .
C48 C 0.18364(16) 0.35650(17) 0.20306(16) 0.0198(5) Uani 1 1 d . . . . .
H48A H 0.131043 0.305325 0.227524 0.024 Uiso 1 1 calc R U . . .
H48B H 0.241329 0.317738 0.216656 0.024 Uiso 1 1 calc R U . . .
C49 C 0.26972(17) 0.50663(18) 0.05332(18) 0.0246(5) Uani 1 1 d . . . . .
H49A H 0.327568 0.468071 0.065551 0.030 Uiso 1 1 calc R U . . .
H49B H 0.273121 0.555014 -0.020583 0.030 Uiso 1 1 calc R U . . .
C50 C 0.26105(18) 0.56895(18) 0.11079(18) 0.0279(6) Uani 1 1 d . . . . .
H50 H 0.315764 0.618420 0.087181 0.033 Uiso 1 1 calc R U . . .
C51 C 0.25651(17) 0.49464(18) 0.22502(18) 0.0264(6) Uani 1 1 d . . . . .
H51A H 0.313910 0.455391 0.239247 0.032 Uiso 1 1 calc R U . . .
H51B H 0.251050 0.534805 0.262275 0.032 Uiso 1 1 calc R U . . .
C52 C 0.17289(17) 0.41894(17) 0.26081(17) 0.0230(5) Uani 1 1 d . . . . .
H52 H 0.169855 0.370254 0.335461 0.028 Uiso 1 1 calc R U . . .
C53 C 0.08426(17) 0.47995(19) 0.23938(18) 0.0279(6) Uani 1 1 d . . . . .
H53A H 0.077111 0.519711 0.277038 0.033 Uiso 1 1 calc R U . . .
H53B H 0.029969 0.431167 0.262593 0.033 Uiso 1 1 calc R U . . .
C54 C 0.08936(17) 0.55481(18) 0.12496(18) 0.0275(6) Uani 1 1 d . . . . .
H54 H 0.031674 0.595023 0.110943 0.033 Uiso 1 1 calc R U . . .
C55 C 0.17273(19) 0.62986(18) 0.08952(19) 0.0326(6) Uani 1 1 d . . . . .
H55A H 0.166630 0.671033 0.125773 0.039 Uiso 1 1 calc R U . . .
H55B H 0.175741 0.678637 0.015741 0.039 Uiso 1 1 calc R U . . .
C60 C 0.5250(2) 0.1023(2) -0.1321(2) 0.0393(7) Uani 1 1 d . . . . .
H60A H 0.538005 0.114355 -0.202130 0.059 Uiso 1 1 calc R U . . .
H60B H 0.579477 0.074381 -0.097316 0.059 Uiso 1 1 calc R U . . .
H60C H 0.472394 0.052392 -0.096161 0.059 Uiso 1 1 calc R U . . .
C61 C 0.57978(19) 0.2868(2) -0.19359(19) 0.0378(7) Uani 1 1 d . . . . .
H61A H 0.592818 0.295949 -0.262549 0.057 Uiso 1 1 calc R U . . .
H61B H 0.561217 0.353021 -0.197095 0.057 Uiso 1 1 calc R U . . .
H61C H 0.635435 0.264220 -0.159796 0.057 Uiso 1 1 calc R U . . .
C62 C 0.50180(16) 0.20479(17) -0.13343(17) 0.0213(5) Uani 1 1 d . . . . .
H62 H 0.445140 0.230822 -0.167612 0.026 Uiso 1 1 calc R U . . .
C63 C 0.48112(15) 0.19010(17) -0.02673(17) 0.0186(5) Uani 1 1 d . . . . .
C64 C 0.54111(15) 0.20167(17) 0.03022(17) 0.0198(5) Uani 1 1 d . . . . .
H64 H 0.605569 0.218503 0.011359 0.024 Uiso 1 1 calc R U . . .
C65 C 0.48861(15) 0.18378(16) 0.12134(16) 0.0176(5) Uani 1 1 d . . . . .
C66 C 0.51979(15) 0.19651(18) 0.20631(17) 0.0200(5) Uani 1 1 d . . . . .
C67 C 0.53422(17) 0.09111(18) 0.29908(18) 0.0253(5) Uani 1 1 d . . . . .
H67A H 0.475282 0.049235 0.326463 0.030 Uiso 1 1 calc R U . . .
H67B H 0.580403 0.052091 0.278253 0.030 Uiso 1 1 calc R U . . .
C68 C 0.44844(16) 0.25491(19) 0.24181(18) 0.0249(5) Uani 1 1 d . . . . .
H68A H 0.437560 0.322724 0.183106 0.030 Uiso 1 1 calc R U . . .
H68B H 0.389050 0.213904 0.269397 0.030 Uiso 1 1 calc R U . . .
C69 C 0.61188(16) 0.26027(19) 0.16718(18) 0.0261(6) Uani 1 1 d . . . . .
H69A H 0.603763 0.328387 0.107459 0.031 Uiso 1 1 calc R U . . .
H69B H 0.659056 0.223088 0.145095 0.031 Uiso 1 1 calc R U . . .
C70 C 0.64593(16) 0.27807(19) 0.24980(19) 0.0273(6) Uani 1 1 d . . . . .
H70 H 0.706047 0.319266 0.222406 0.033 Uiso 1 1 calc R U . . .
C71 C 0.65945(17) 0.1724(2) 0.33995(19) 0.0314(6) Uani 1 1 d . . . . .
H71A H 0.682120 0.181996 0.393843 0.038 Uiso 1 1 calc R U . . .
H71B H 0.706303 0.134566 0.318278 0.038 Uiso 1 1 calc R U . . .
C72 C 0.56801(17) 0.1090(2) 0.38161(18) 0.0288(6) Uani 1 1 d . . . . .
H72 H 0.577071 0.040273 0.441660 0.035 Uiso 1 1 calc R U . . .
C73 C 0.49629(17) 0.1681(2) 0.41414(19) 0.0319(6) Uani 1 1 d . . . . .
H73A H 0.436848 0.127234 0.441602 0.038 Uiso 1 1 calc R U . . .
H73B H 0.517242 0.178291 0.468503 0.038 Uiso 1 1 calc R U . . .
C74 C 0.48257(17) 0.2731(2) 0.32400(19) 0.0291(6) Uani 1 1 d . . . . .
H74 H 0.435157 0.311069 0.346005 0.035 Uiso 1 1 calc R U . . .
C75 C 0.57379(17) 0.3377(2) 0.2816(2) 0.0322(6) Uani 1 1 d . . . . .
H75A H 0.564714 0.405711 0.222257 0.039 Uiso 1 1 calc R U . . .
H75B H 0.595176 0.350593 0.334149 0.039 Uiso 1 1 calc R U . . .
B1 B 0.30372(17) 0.1628(2) -0.00900(19) 0.0180(5) Uani 1 1 d . . . . .
N1 N 0.24799(12) 0.05719(14) 0.05689(13) 0.0166(4) Uani 1 1 d . . . . .
N2 N 0.23902(12) 0.00322(14) 0.16201(13) 0.0172(4) Uani 1 1 d . . . . .
N3 N 0.24691(12) 0.25741(14) -0.01758(13) 0.0184(4) Uani 1 1 d . . . . .
N4 N 0.23326(12) 0.27855(13) 0.06244(13) 0.0176(4) Uani 1 1 d . . . . .
N5 N 0.39625(12) 0.16403(14) 0.02950(13) 0.0172(4) Uani 1 1 d . . . . .
N6 N 0.40077(12) 0.15996(14) 0.12185(13) 0.0181(4) Uani 1 1 d . . . . .
Ca1 Ca 0.24900(3) 0.12534(3) 0.22839(3) 0.01618(13) Uani 1 1 d . . . . .
O1 O 0.08266(10) 0.12267(12) 0.23635(11) 0.0214(4) Uani 1 1 d . . . . .
H1B1 H 0.3214(13) 0.1716(14) -0.0867(15) 0.005(5) Uiso 1 1 d . . . . .

loop_
_atom_site_aniso_label
_atom_site_aniso_U_11
_atom_site_aniso_U_22
_atom_site_aniso_U_33
_atom_site_aniso_U_23
_atom_site_aniso_U_13
_atom_site_aniso_U_12
C1 0.0191(12) 0.0256(12) 0.0208(13) -0.0104(10) -0.0071(10) 0.0004(10)
C2 0.0222(12) 0.0255(12) 0.0168(12) -0.0090(10) -0.0024(10) 0.0013(10)
C3 0.0313(14) 0.0279(13) 0.0181(13) -0.0109(11) 0.0013(10) -0.0032(11)
C4 0.0361(15) 0.0349(14) 0.0209(13) -0.0147(12) 0.0011(11) 0.0008(12)
C5 0.0351(14) 0.0277(13) 0.0207(13) -0.0174(11) -0.0036(11) 0.0022(11)
C6 0.0445(17) 0.0292(14) 0.0269(15) -0.0147(12) -0.0104(12) 0.0051(12)
C7 0.0366(16) 0.0479(17) 0.0426(17) -0.0310(15) -0.0145(13) 0.0082(14)
C8 0.0370(16) 0.0433(16) 0.0424(17) -0.0320(15) 0.0001(13) -0.0080(13)
C9 0.0488(17) 0.0283(14) 0.0268(14) -0.0180(12) -0.0001(12) -0.0047(13)
C10 0.0372(15) 0.0299(13) 0.0223(13) -0.0176(11) -0.0077(11) 0.0060(12)
C11 0.0226(13) 0.0308(13) 0.0182(12) -0.0153(11) -0.0042(10) 0.0009(10)
C12 0.0234(13) 0.0307(13) 0.0292(14) -0.0134(12) -0.0077(11) 0.0017(11)
C13 0.0236(14) 0.0421(15) 0.0380(16) -0.0222(13) -0.0063(12) 0.0090(12)
C14 0.0243(14) 0.0494(16) 0.0397(16) -0.0324(14) 0.0022(12) 0.0018(12)
C15 0.0205(13) 0.0400(14) 0.0219(13) -0.0186(12) 0.0035(10) -0.0049(11)
C20 0.0554(18) 0.0365(15) 0.0205(14) -0.0167(12) -0.0030(12) 0.0006(13)
C21 0.0371(16) 0.0604(19) 0.0240(15) -0.0182(14) -0.0102(12) 0.0041(14)
C22 0.0325(14) 0.0207(12) 0.0193(13) -0.0105(10) -0.0037(10) -0.0063(10)
C23 0.0235(13) 0.0203(12) 0.0192(12) -0.0113(10) -0.0044(10) 0.0026(10)
C24 0.0333(14) 0.0202(12) 0.0170(12) -0.0106(10) -0.0052(10) -0.0036(10)
C25 0.0194(12) 0.0174(11) 0.0182(12) -0.0098(10) -0.0029(9) 0.0009(9)
C26 0.0242(13) 0.0210(12) 0.0156(12) -0.0092(10) -0.0015(10) 0.0015(10)
C27 0.0356(6) 0.0298(6) 0.0222(6) -0.0112(5) -0.0011(4) 0.0013(5)
C28 0.0356(6) 0.0298(6) 0.0222(6) -0.0112(5) -0.0011(4) 0.0013(5)
C29 0.0356(6) 0.0298(6) 0.0222(6) -0.0112(5) -0.0011(4) 0.0013(5)
C30 0.0356(6) 0.0298(6) 0.0222(6) -0.0112(5) -0.0011(4) 0.0013(5)
C31 0.0356(6) 0.0298(6) 0.0222(6) -0.0112(5) -0.0011(4) 0.0013(5)
C32 0.0356(6) 0.0298(6) 0.0222(6) -0.0112(5) -0.0011(4) 0.0013(5)
C33 0.0356(6) 0.0298(6) 0.0222(6) -0.0112(5) -0.0011(4) 0.0013(5)
C34 0.0356(6) 0.0298(6) 0.0222(6) -0.0112(5) -0.0011(4) 0.0013(5)
C35 0.0356(6) 0.0298(6) 0.0222(6) -0.0112(5) -0.0011(4) 0.0013(5)
C27' 0.0356(6) 0.0298(6) 0.0222(6) -0.0112(5) -0.0011(4) 0.0013(5)
C28' 0.0356(6) 0.0298(6) 0.0222(6) -0.0112(5) -0.0011(4) 0.0013(5)
C29' 0.0356(6) 0.0298(6) 0.0222(6) -0.0112(5) -0.0011(4) 0.0013(5)
C30' 0.0356(6) 0.0298(6) 0.0222(6) -0.0112(5) -0.0011(4) 0.0013(5)
C31' 0.0356(6) 0.0298(6) 0.0222(6) -0.0112(5) -0.0011(4) 0.0013(5)
C32' 0.0356(6) 0.0298(6) 0.0222(6) -0.0112(5) -0.0011(4) 0.0013(5)
C33' 0.0356(6) 0.0298(6) 0.0222(6) -0.0112(5) -0.0011(4) 0.0013(5)
C34' 0.0356(6) 0.0298(6) 0.0222(6) -0.0112(5) -0.0011(4) 0.0013(5)
C35' 0.0356(6) 0.0298(6) 0.0222(6) -0.0112(5) -0.0011(4) 0.0013(5)
C40 0.0378(16) 0.0483(16) 0.0249(15) -0.0215(13) -0.0051(12) 0.0043(13)
C41 0.0438(17) 0.0528(18) 0.0208(14) -0.0174(13) -0.0107(12) -0.0026(14)
C42 0.0454(16) 0.0220(12) 0.0189(13) -0.0114(11) -0.0102(11) 0.0047(11)
C43 0.0298(13) 0.0211(12) 0.0169(12) -0.0098(10) -0.0069(10) -0.0011(10)
C44 0.0403(15) 0.0202(12) 0.0176(13) -0.0089(10) -0.0094(11) 0.0034(11)
C45 0.0198(12) 0.0186(11) 0.0180(12) -0.0087(10) -0.0039(9) -0.0024(9)
C46 0.0245(13) 0.0176(11) 0.0158(12) -0.0080(10) -0.0053(9) 0.0004(10)
C47 0.0279(13) 0.0242(12) 0.0192(13) -0.0109(11) -0.0094(10) 0.0053(10)
C48 0.0251(13) 0.0171(11) 0.0155(12) -0.0059(10) -0.0056(10) 0.0000(10)
C49 0.0303(14) 0.0247(12) 0.0194(13) -0.0104(11) -0.0064(10) -0.0013(11)
C50 0.0393(15) 0.0220(12) 0.0236(14) -0.0111(11) -0.0060(11) -0.0076(11)
C51 0.0373(15) 0.0247(12) 0.0245(13) -0.0158(11) -0.0126(11) 0.0033(11)
C52 0.0347(14) 0.0207(12) 0.0155(12) -0.0094(10) -0.0072(10) 0.0033(10)
C53 0.0336(14) 0.0313(13) 0.0242(14) -0.0183(12) -0.0024(11) 0.0053(11)
C54 0.0330(14) 0.0284(13) 0.0254(14) -0.0152(11) -0.0114(11) 0.0126(11)
C55 0.0581(18) 0.0210(12) 0.0232(14) -0.0126(11) -0.0128(12) 0.0058(12)
C60 0.0609(19) 0.0358(15) 0.0227(14) -0.0169(12) 0.0004(13) 0.0075(14)
C61 0.0414(17) 0.0487(17) 0.0252(15) -0.0214(13) 0.0072(12) -0.0159(14)
C62 0.0204(12) 0.0280(12) 0.0153(12) -0.0107(10) -0.0004(9) 0.0002(10)
C63 0.0198(12) 0.0182(11) 0.0176(12) -0.0089(10) -0.0002(9) -0.0006(9)
C64 0.0141(11) 0.0264(12) 0.0214(13) -0.0140(11) -0.0007(9) -0.0013(10)
C65 0.0167(12) 0.0173(11) 0.0178(12) -0.0077(10) -0.0024(9) 0.0000(9)
C66 0.0191(12) 0.0267(12) 0.0168(12) -0.0127(10) -0.0015(9) -0.0012(10)
C67 0.0223(13) 0.0292(13) 0.0237(13) -0.0129(11) -0.0007(10) 0.0011(10)
C68 0.0216(13) 0.0305(13) 0.0276(14) -0.0176(12) -0.0058(10) 0.0034(10)
C69 0.0230(13) 0.0335(14) 0.0237(14) -0.0157(12) -0.0007(10) -0.0038(11)
C70 0.0204(13) 0.0351(14) 0.0289(14) -0.0177(12) 0.0000(10) -0.0065(11)
C71 0.0245(14) 0.0466(16) 0.0282(15) -0.0213(13) -0.0070(11) 0.0022(12)
C72 0.0272(14) 0.0344(14) 0.0197(13) -0.0084(11) -0.0056(10) -0.0010(11)
C73 0.0277(14) 0.0513(17) 0.0239(14) -0.0236(13) -0.0026(11) -0.0071(12)
C74 0.0276(14) 0.0403(15) 0.0313(15) -0.0270(13) -0.0029(11) 0.0051(12)
C75 0.0354(15) 0.0344(14) 0.0353(16) -0.0227(13) -0.0067(12) -0.0053(12)
B1 0.0188(13) 0.0219(13) 0.0165(14) -0.0113(11) -0.0037(10) -0.0006(11)
N1 0.0188(10) 0.0197(9) 0.0141(10) -0.0107(8) -0.0012(8) 0.0022(8)
N2 0.0188(10) 0.0205(10) 0.0129(10) -0.0086(8) -0.0017(8) 0.0015(8)
N3 0.0225(10) 0.0206(10) 0.0135(10) -0.0090(8) -0.0026(8) -0.0013(8)
N4 0.0194(10) 0.0196(10) 0.0164(10) -0.0107(8) -0.0021(8) 0.0011(8)
N5 0.0200(10) 0.0207(10) 0.0133(10) -0.0101(8) -0.0018(8) -0.0007(8)
N6 0.0193(10) 0.0239(10) 0.0150(10) -0.0121(8) -0.0035(8) 0.0005(8)
Ca1 0.0173(2) 0.0190(2) 0.0134(2) -0.00867(19) -0.00221(18) 0.00046(18)
O1 0.0171(8) 0.0308(9) 0.0192(8) -0.0145(7) -0.0023(6) 0.0017(7)

loop_
_atom_type_symbol
_atom_type_description
_atom_type_scat_dispersion_real
_atom_type_scat_dispersion_imag
_atom_type_scat_source
C C 0.0033 0.0016 'International Tables Vol C Tables 4.2.6.8 and 6.1.1.4'
H H 0.0000 0.0000 'International Tables Vol C Tables 4.2.6.8 and 6.1.1.4'
B B 0.0013 0.0007 'International Tables Vol C Tables 4.2.6.8 and 6.1.1.4'
N N 0.0061 0.0033 'International Tables Vol C Tables 4.2.6.8 and 6.1.1.4'
Ca Ca 0.2262 0.3064 'International Tables Vol C Tables 4.2.6.8 and 6.1.1.4'
O O 0.0106 0.0060 'International Tables Vol C Tables 4.2.6.8 and 6.1.1.4'

loop_
_geom_angle_atom_site_label_1
_geom_angle_atom_site_label_2
_geom_angle_atom_site_label_3
_geom_angle
_geom_angle_site_symmetry_1
_geom_angle_site_symmetry_3
_geom_angle_publ_flag
C2 C1 Ca1 120.47(15) . . ?
C2 C1 H1A 107.2 . . ?
Ca1 C1 H1A 107.2 . . ?
C2 C1 H1B 107.2 . . ?
Ca1 C1 H1B 107.2 . . ?
H1A C1 H1B 106.8 . . ?
C1 C2 C3 116.77(19) . . ?
C1 C2 H2A 108.1 . . ?
C3 C2 H2A 108.1 . . ?
C1 C2 H2B 108.1 . . ?
C3 C2 H2B 108.1 . . ?
H2A C2 H2B 107.3 . . ?
C2 C3 C4 114.6(2) . . ?
C2 C3 H3A 108.6 . . ?
C4 C3 H3A 108.6 . . ?
C2 C3 H3B 108.6 . . ?
C4 C3 H3B 108.6 . . ?
H3A C3 H3B 107.6 . . ?
C5 C4 C3 114.1(2) . . ?
C5 C4 H4A 108.7 . . ?
C3 C4 H4A 108.7 . . ?
C5 C4 H4B 108.7 . . ?
C3 C4 H4B 108.7 . . ?
H4A C4 H4B 107.6 . . ?
C10 C5 C6 117.4(2) . . ?
C10 C5 C4 122.5(2) . . ?
C6 C5 C4 120.0(2) . . ?
C7 C6 C5 121.3(2) . . ?
C7 C6 H6 119.4 . . ?
C5 C6 H6 119.4 . . ?
C6 C7 C8 120.5(3) . . ?
C6 C7 H7 119.7 . . ?
C8 C7 H7 119.7 . . ?
C9 C8 C7 119.0(3) . . ?
C9 C8 H8 120.5 . . ?
C7 C8 H8 120.5 . . ?
C8 C9 C10 120.2(2) . . ?
C8 C9 H9 119.9 . . ?
C10 C9 H9 119.9 . . ?
C9 C10 C5 121.6(2) . . ?
C9 C10 H10 119.2 . . ?
C5 C10 H10 119.2 . . ?
O1 C11 C12 111.51(18) . . ?
O1 C11 H11A 109.3 . . ?
C12 C11 H11A 109.3 . . ?
O1 C11 H11B 109.3 . . ?
C12 C11 H11B 109.3 . . ?
H11A C11 H11B 108.0 . . ?
C11 C12 C13 109.9(2) . . ?
C11 C12 H12A 109.7 . . ?
C13 C12 H12A 109.7 . . ?
C11 C12 H12B 109.7 . . ?
C13 C12 H12B 109.7 . . ?
H12A C12 H12B 108.2 . . ?
C14 C13 C12 110.1(2) . . ?
C14 C13 H13A 109.6 . . ?
C12 C13 H13A 109.7 . . ?
C14 C13 H13B 109.7 . . ?
C12 C13 H13B 109.6 . . ?
H13A C13 H13B 108.2 . . ?
C15 C14 C13 111.6(2) . . ?
C15 C14 H14A 109.3 . . ?
C13 C14 H14A 109.3 . . ?
C15 C14 H14B 109.3 . . ?
C13 C14 H14B 109.3 . . ?
H14A C14 H14B 108.0 . . ?
O1 C15 C14 111.7(2) . . ?
O1 C15 H15A 109.3 . . ?
C14 C15 H15A 109.3 . . ?
O1 C15 H15B 109.3 . . ?
C14 C15 H15B 109.3 . . ?
H15A C15 H15B 108.0 . . ?
C22 C20 H20A 109.5 . . ?
C22 C20 H20B 109.5 . . ?
H20A C20 H20B 109.5 . . ?
C22 C20 H20C 109.5 . . ?
H20A C20 H20C 109.5 . . ?
H20B C20 H20C 109.5 . . ?
C22 C21 H21A 109.5 . . ?
C22 C21 H21B 109.5 . . ?
H21A C21 H21B 109.5 . . ?
C22 C21 H21C 109.5 . . ?
H21A C21 H21C 109.5 . . ?
H21B C21 H21C 109.5 . . ?
C23 C22 C20 110.80(19) . . ?
C23 C22 C21 109.7(2) . . ?
C20 C22 C21 112.2(2) . . ?
C23 C22 H22 108.0 . . ?
C20 C22 H22 108.0 . . ?
C21 C22 H22 108.0 . . ?
N1 C23 C24 107.71(19) . . ?
N1 C23 C22 124.83(19) . . ?
C24 C23 C22 127.4(2) . . ?
C23 C24 C25 106.3(2) . . ?
C23 C24 H24 126.8 . . ?
C25 C24 H24 126.8 . . ?
N2 C25 C24 110.08(19) . . ?
N2 C25 C26 122.25(19) . . ?
C24 C25 C26 127.6(2) . . ?
C27' C26 C25 112.5(7) . . ?
C25 C26 C28 112.91(19) . . ?
C27' C26 C28' 111.7(11) . . ?
C25 C26 C28' 111.0(6) . . ?
C25 C26 C29 109.23(18) . . ?
C28 C26 C29 108.2(2) . . ?
C25 C26 C27 110.29(19) . . ?
C28 C26 C27 108.1(2) . . ?
C29 C26 C27 108.0(2) . . ?
C27' C26 C29' 107.4(11) . . ?
C25 C26 C29' 107.9(6) . . ?
C28' C26 C29' 106.1(10) . . ?
C34 C27 C26 110.9(2) . . ?
C34 C27 H27A 109.5 . . ?
C26 C27 H27A 109.5 . . ?
C34 C27 H27B 109.5 . . ?
C26 C27 H27B 109.5 . . ?
H27A C27 H27B 108.0 . . ?
C26 C28 C32 110.8(2) . . ?
C26 C28 H28A 109.5 . . ?
C32 C28 H28A 109.5 . . ?
C26 C28 H28B 109.5 . . ?
C32 C28 H28B 109.5 . . ?
H28A C28 H28B 108.1 . . ?
C30 C29 C26 111.3(2) . . ?
C30 C29 H29A 109.4 . . ?
C26 C29 H29A 109.4 . . ?
C30 C29 H29B 109.4 . . ?
C26 C29 H29B 109.4 . . ?
H29A C29 H29B 108.0 . . ?
C31 C30 C35 110.5(2) . . ?
C31 C30 C29 108.8(2) . . ?
C35 C30 C29 107.8(3) . . ?
C31 C30 H30 109.9 . . ?
C35 C30 H30 109.9 . . ?
C29 C30 H30 109.9 . . ?
C30 C31 C32 109.8(3) . . ?
C30 C31 H31A 109.7 . . ?
C32 C31 H31A 109.7 . . ?
C30 C31 H31B 109.7 . . ?
C32 C31 H31B 109.7 . . ?
H31A C31 H31B 108.2 . . ?
C31 C32 C33 109.6(3) . . ?
C31 C32 C28 109.4(2) . . ?
C33 C32 C28 108.9(3) . . ?
C31 C32 H32 109.6 . . ?
C33 C32 H32 109.6 . . ?
C28 C32 H32 109.6 . . ?
C34 C33 C32 110.2(3) . . ?
C34 C33 H33A 109.6 . . ?
C32 C33 H33A 109.6 . . ?
C34 C33 H33B 109.6 . . ?
C32 C33 H33B 109.6 . . ?
H33A C33 H33B 108.1 . . ?
C35 C34 C33 109.5(3) . . ?
C35 C34 C27 109.1(2) . . ?
C33 C34 C27 108.7(2) . . ?
C35 C34 H34 109.8 . . ?
C33 C34 H34 109.8 . . ?
C27 C34 H34 109.8 . . ?
C34 C35 C30 110.6(3) . . ?
C34 C35 H35A 109.5 . . ?
C30 C35 H35A 109.5 . . ?
C34 C35 H35B 109.5 . . ?
C30 C35 H35B 109.5 . . ?
H35A C35 H35B 108.1 . . ?
C26 C27' C35' 110.7(13) . . ?
C26 C27' H27C 109.5 . . ?
C35' C27' H27C 109.5 . . ?
C26 C27' H27D 109.5 . . ?
C35' C27' H27D 109.5 . . ?
H27C C27' H27D 108.1 . . ?
C26 C28' C33' 112.1(13) . . ?
C26 C28' H28C 109.2 . . ?
C33' C28' H28C 109.2 . . ?
C26 C28' H28D 109.2 . . ?
C33' C28' H28D 109.2 . . ?
H28C C28' H28D 107.9 . . ?
C26 C29' C31' 112.0(12) . . ?
C26 C29' H29C 109.2 . . ?
C31' C29' H29C 109.2 . . ?
C26 C29' H29D 109.2 . . ?
C31' C29' H29D 109.2 . . ?
H29C C29' H29D 107.9 . . ?
C35' C30' C31' 113.5(16) . . ?
C35' C30' H30A 108.9 . . ?
C31' C30' H30A 108.9 . . ?
C35' C30' H30B 108.9 . . ?
C31' C30' H30B 108.9 . . ?
H30A C30' H30B 107.7 . . ?
C32' C31' C30' 107.0(17) . . ?
C32' C31' C29' 110.6(16) . . ?
C30' C31' C29' 102.7(15) . . ?
C32' C31' H31' 112.0 . . ?
C30' C31' H31' 112.0 . . ?
C29' C31' H31' 112.0 . . ?
C33' C32' C31' 117.9(17) . . ?
C33' C32' H32A 107.8 . . ?
C31' C32' H32A 107.8 . . ?
C33' C32' H32B 107.8 . . ?
C31' C32' H32B 107.8 . . ?
H32A C32' H32B 107.2 . . ?
C32' C33' C34' 102.4(16) . . ?
C32' C33' C28' 105.8(16) . . ?
C34' C33' C28' 108.5(16) . . ?
C32' C33' H33' 113.1 . . ?
C34' C33' H33' 113.1 . . ?
C28' C33' H33' 113.1 . . ?
C33' C34' C35' 117.8(17) . . ?
C33' C34' H34A 107.9 . . ?
C35' C34' H34A 107.9 . . ?
C33' C34' H34B 107.9 . . ?
C35' C34' H34B 107.9 . . ?
H34A C34' H34B 107.2 . . ?
C30' C35' C34' 108.1(16) . . ?
C30' C35' C27' 112.3(17) . . ?
C34' C35' C27' 101.0(15) . . ?
C30' C35' H35' 111.7 . . ?
C34' C35' H35' 111.7 . . ?
C27' C35' H35' 111.7 . . ?
C42 C40 H40A 109.5 . . ?
C42 C40 H40B 109.5 . . ?
H40A C40 H40B 109.5 . . ?
C42 C40 H40C 109.5 . . ?
H40A C40 H40C 109.5 . . ?
H40B C40 H40C 109.5 . . ?
C42 C41 H41A 109.5 . . ?
C42 C41 H41B 109.5 . . ?
H41A C41 H41B 109.5 . . ?
C42 C41 H41C 109.5 . . ?
H41A C41 H41C 109.5 . . ?
H41B C41 H41C 109.5 . . ?
C43 C42 C41 111.4(2) . . ?
C43 C42 C40 110.1(2) . . ?
C41 C42 C40 110.7(2) . . ?
C43 C42 H42 108.1 . . ?
C41 C42 H42 108.1 . . ?
C40 C42 H42 108.1 . . ?
N3 C43 C44 107.39(19) . . ?
N3 C43 C42 124.6(2) . . ?
C44 C43 C42 127.9(2) . . ?
C43 C44 C45 106.2(2) . . ?
C43 C44 H44 126.9 . . ?
C45 C44 H44 126.9 . . ?
N4 C45 C44 110.01(19) . . ?
N4 C45 C46 122.17(19) . . ?
C44 C45 C46 127.4(2) . . ?
C45 C46 C49 107.80(18) . . ?
C45 C46 C48 113.45(18) . . ?
C49 C46 C48 107.67(18) . . ?
C45 C46 C47 110.78(18) . . ?
C49 C46 C47 108.22(18) . . ?
C48 C46 C47 108.75(18) . . ?
C54 C47 C46 110.66(19) . . ?
C54 C47 H47A 109.5 . . ?
C46 C47 H47A 109.5 . . ?
C54 C47 H47B 109.5 . . ?
C46 C47 H47B 109.5 . . ?
H47A C47 H47B 108.1 . . ?
C52 C48 C46 110.67(18) . . ?
C52 C48 H48A 109.5 . . ?
C46 C48 H48A 109.5 . . ?
C52 C48 H48B 109.5 . . ?
C46 C48 H48B 109.5 . . ?
H48A C48 H48B 108.1 . . ?
C50 C49 C46 111.01(19) . . ?
C50 C49 H49A 109.4 . . ?
C46 C49 H49A 109.4 . . ?
C50 C49 H49B 109.4 . . ?
C46 C49 H49B 109.4 . . ?
H49A C49 H49B 108.0 . . ?
C55 C50 C51 109.5(2) . . ?
C55 C50 C49 108.9(2) . . ?
C51 C50 C49 109.68(19) . . ?
C55 C50 H50 109.6 . . ?
C51 C50 H50 109.6 . . ?
C49 C50 H50 109.6 . . ?
C52 C51 C50 109.42(19) . . ?
C52 C51 H51A 109.8 . . ?
C50 C51 H51A 109.8 . . ?
C52 C51 H51B 109.8 . . ?
C50 C51 H51B 109.8 . . ?
H51A C51 H51B 108.2 . . ?
C51 C52 C53 109.59(19) . . ?
C51 C52 C48 108.81(19) . . ?
C53 C52 C48 109.84(19) . . ?
C51 C52 H52 109.5 . . ?
C53 C52 H52 109.5 . . ?
C48 C52 H52 109.5 . . ?
C52 C53 C54 109.37(19) . . ?
C52 C53 H53A 109.8 . . ?
C54 C53 H53A 109.8 . . ?
C52 C53 H53B 109.8 . . ?
C54 C53 H53B 109.8 . . ?
H53A C53 H53B 108.2 . . ?
C55 C54 C47 110.0(2) . . ?
C55 C54 C53 109.7(2) . . ?
C47 C54 C53 108.81(19) . . ?
C55 C54 H54 109.4 . . ?
C47 C54 H54 109.4 . . ?
C53 C54 H54 109.4 . . ?
C54 C55 C50 109.70(19) . . ?
C54 C55 H55A 109.7 . . ?
C50 C55 H55A 109.7 . . ?
C54 C55 H55B 109.7 . . ?
C50 C55 H55B 109.7 . . ?
H55A C55 H55B 108.2 . . ?
C62 C60 H60A 109.5 . . ?
C62 C60 H60B 109.5 . . ?
H60A C60 H60B 109.5 . . ?
C62 C60 H60C 109.5 . . ?
H60A C60 H60C 109.5 . . ?
H60B C60 H60C 109.5 . . ?
C62 C61 H61A 109.5 . . ?
C62 C61 H61B 109.5 . . ?
H61A C61 H61B 109.5 . . ?
C62 C61 H61C 109.5 . . ?
H61A C61 H61C 109.5 . . ?
H61B C61 H61C 109.5 . . ?
C63 C62 C61 109.88(19) . . ?
C63 C62 C60 111.41(19) . . ?
C61 C62 C60 111.3(2) . . ?
C63 C62 H62 108.0 . . ?
C61 C62 H62 108.0 . . ?
C60 C62 H62 108.0 . . ?
N5 C63 C64 107.50(19) . . ?
N5 C63 C62 124.5(2) . . ?
C64 C63 C62 128.0(2) . . ?
C63 C64 C65 106.39(19) . . ?
C63 C64 H64 126.8 . . ?
C65 C64 H64 126.8 . . ?
N6 C65 C64 109.97(19) . . ?
N6 C65 C66 122.29(19) . . ?
C64 C65 C66 127.57(19) . . ?
C65 C66 C68 110.78(18) . . ?
C65 C66 C69 109.07(18) . . ?
C68 C66 C69 108.24(18) . . ?
C65 C66 C67 112.20(18) . . ?
C68 C66 C67 108.12(18) . . ?
C69 C66 C67 108.32(19) . . ?
C72 C67 C66 109.85(19) . . ?
C72 C67 H67A 109.7 . . ?
C66 C67 H67A 109.7 . . ?
C72 C67 H67B 109.7 . . ?
C66 C67 H67B 109.7 . . ?
H67A C67 H67B 108.2 . . ?
C74 C68 C66 110.75(19) . . ?
C74 C68 H68A 109.5 . . ?
C66 C68 H68A 109.5 . . ?
C74 C68 H68B 109.5 . . ?
C66 C68 H68B 109.5 . . ?
H68A C68 H68B 108.1 . . ?
C66 C69 C70 111.43(19) . . ?
C66 C69 H69A 109.3 . . ?
C70 C69 H69A 109.3 . . ?
C66 C69 H69B 109.3 . . ?
C70 C69 H69B 109.3 . . ?
H69A C69 H69B 108.0 . . ?
C71 C70 C75 110.5(2) . . ?
C71 C70 C69 108.3(2) . . ?
C75 C70 C69 109.0(2) . . ?
C71 C70 H70 109.7 . . ?
C75 C70 H70 109.7 . . ?
C69 C70 H70 109.7 . . ?
C70 C71 C72 109.8(2) . . ?
C70 C71 H71A 109.7 . . ?
C72 C71 H71A 109.7 . . ?
C70 C71 H71B 109.7 . . ?
C72 C71 H71B 109.7 . . ?
H71A C71 H71B 108.2 . . ?
C73 C72 C71 109.2(2) . . ?
C73 C72 C67 109.51(19) . . ?
C71 C72 C67 109.8(2) . . ?
C73 C72 H72 109.4 . . ?
C71 C72 H72 109.4 . . ?
C67 C72 H72 109.4 . . ?
C74 C73 C72 110.0(2) . . ?
C74 C73 H73A 109.7 . . ?
C72 C73 H73A 109.7 . . ?
C74 C73 H73B 109.7 . . ?
C72 C73 H73B 109.7 . . ?
H73A C73 H73B 108.2 . . ?
C73 C74 C75 110.2(2) . . ?
C73 C74 C68 108.5(2) . . ?
C75 C74 C68 109.9(2) . . ?
C73 C74 H74 109.4 . . ?
C75 C74 H74 109.4 . . ?
C68 C74 H74 109.4 . . ?
C70 C75 C74 108.87(19) . . ?
C70 C75 H75A 109.9 . . ?
C74 C75 H75A 109.9 . . ?
C70 C75 H75B 109.9 . . ?
C74 C75 H75B 109.9 . . ?
H75A C75 H75B 108.3 . . ?
N5 B1 N3 109.84(18) . . ?
N5 B1 N1 112.42(19) . . ?
N3 B1 N1 112.60(18) . . ?
N5 B1 H1B1 106.5(10) . . ?
N3 B1 H1B1 108.5(10) . . ?
N1 B1 H1B1 106.6(10) . . ?
C23 N1 N2 109.76(17) . . ?
C23 N1 B1 126.59(18) . . ?
N2 N1 B1 123.48(17) . . ?
C25 N2 N1 106.10(17) . . ?
C25 N2 Ca1 137.23(14) . . ?
N1 N2 Ca1 109.94(12) . . ?
C43 N3 N4 109.76(17) . . ?
C43 N3 B1 128.56(18) . . ?
N4 N3 B1 120.53(17) . . ?
C45 N4 N3 106.59(17) . . ?
C45 N4 Ca1 138.68(14) . . ?
N3 N4 Ca1 113.34(12) . . ?
C63 N5 N6 109.76(17) . . ?
C63 N5 B1 126.37(18) . . ?
N6 N5 B1 122.55(17) . . ?
C65 N6 N5 106.36(17) . . ?
C65 N6 Ca1 139.82(14) . . ?
N5 N6 Ca1 113.62(12) . . ?
O1 Ca1 N2 83.71(6) . . ?
O1 Ca1 N4 80.53(6) . . ?
N2 Ca1 N4 92.91(6) . . ?
O1 Ca1 N6 147.30(6) . . ?
N2 Ca1 N6 78.89(6) . . ?
N4 Ca1 N6 73.01(6) . . ?
O1 Ca1 C1 92.00(6) . . ?
N2 Ca1 C1 123.69(7) . . ?
N4 Ca1 C1 141.78(7) . . ?
N6 Ca1 C1 120.69(7) . . ?
C15 O1 C11 111.05(16) . . ?
C15 O1 Ca1 129.36(13) . . ?
C11 O1 Ca1 118.96(12) . . ?

loop_
_geom_bond_atom_site_label_1
_geom_bond_atom_site_label_2
_geom_bond_distance
_geom_bond_site_symmetry_2
_geom_bond_publ_flag
C1 C2 1.527(3) . ?
C1 Ca1 2.515(2) . ?
C1 H1A 0.9900 . ?
C1 H1B 0.9900 . ?
C2 C3 1.529(3) . ?
C2 H2A 0.9900 . ?
C2 H2B 0.9900 . ?
C3 C4 1.542(3) . ?
C3 H3A 0.9900 . ?
C3 H3B 0.9900 . ?
C4 C5 1.505(3) . ?
C4 H4A 0.9900 . ?
C4 H4B 0.9900 . ?
C5 C10 1.385(3) . ?
C5 C6 1.394(3) . ?
C6 C7 1.377(4) . ?
C6 H6 0.9500 . ?
C7 C8 1.383(4) . ?
C7 H7 0.9500 . ?
C8 C9 1.381(4) . ?
C8 H8 0.9500 . ?
C9 C10 1.382(4) . ?
C9 H9 0.9500 . ?
C10 H10 0.9500 . ?
C11 O1 1.440(3) . ?
C11 C12 1.499(3) . ?
C11 H11A 0.9900 . ?
C11 H11B 0.9900 . ?
C12 C13 1.522(3) . ?
C12 H12A 0.9900 . ?
C12 H12B 0.9900 . ?
C13 C14 1.521(3) . ?
C13 H13A 0.9900 . ?
C13 H13B 0.9900 . ?
C14 C15 1.507(3) . ?
C14 H14A 0.9900 . ?
C14 H14B 0.9900 . ?
C15 O1 1.437(3) . ?
C15 H15A 0.9900 . ?
C15 H15B 0.9900 . ?
C20 C22 1.522(3) . ?
C20 H20A 0.9800 . ?
C20 H20B 0.9800 . ?
C20 H20C 0.9800 . ?
C21 C22 1.523(4) . ?
C21 H21A 0.9800 . ?
C21 H21B 0.9800 . ?
C21 H21C 0.9800 . ?
C22 C23 1.506(3) . ?
C22 H22 1.0000 . ?
C23 N1 1.355(3) . ?
C23 C24 1.373(3) . ?
C24 C25 1.393(3) . ?
C24 H24 0.9500 . ?
C25 N2 1.341(3) . ?
C25 C26 1.516(3) . ?
C26 C27' 1.498(12) . ?
C26 C28 1.528(3) . ?
C26 C28' 1.530(12) . ?
C26 C29 1.545(3) . ?
C26 C27 1.549(4) . ?
C26 C29' 1.565(13) . ?
C27 C34 1.536(4) . ?
C27 H27A 0.9900 . ?
C27 H27B 0.9900 . ?
C28 C32 1.540(4) . ?
C28 H28A 0.9900 . ?
C28 H28B 0.9900 . ?
C29 C30 1.540(4) . ?
C29 H29A 0.9900 . ?
C29 H29B 0.9900 . ?
C30 C31 1.519(4) . ?
C30 C35 1.534(4) . ?
C30 H30 1.0000 . ?
C31 C32 1.529(4) . ?
C31 H31A 0.9900 . ?
C31 H31B 0.9900 . ?
C32 C33 1.535(4) . ?
C32 H32 1.0000 . ?
C33 C34 1.523(4) . ?
C33 H33A 0.9900 . ?
C33 H33B 0.9900 . ?
C34 C35 1.519(4) . ?
C34 H34 1.0000 . ?
C35 H35A 0.9900 . ?
C35 H35B 0.9900 . ?
C27' C35' 1.584(19) . ?
C27' H27C 0.9900 . ?
C27' H27D 0.9900 . ?
C28' C33' 1.554(19) . ?
C28' H28C 0.9900 . ?
C28' H28D 0.9900 . ?
C29' C31' 1.569(19) . ?
C29' H29C 0.9900 . ?
C29' H29D 0.9900 . ?
C30' C35' 1.484(16) . ?
C30' C31' 1.502(15) . ?
C30' H30A 0.9900 . ?
C30' H30B 0.9900 . ?
C31' C32' 1.498(15) . ?
C31' H31' 1.0000 . ?
C32' C33' 1.474(16) . ?
C32' H32A 0.9900 . ?
C32' H32B 0.9900 . ?
C33' C34' 1.508(16) . ?
C33' H33' 1.0000 . ?
C34' C35' 1.523(16) . ?
C34' H34A 0.9900 . ?
C34' H34B 0.9900 . ?
C35' H35' 1.0000 . ?
C40 C42 1.526(4) . ?
C40 H40A 0.9800 . ?
C40 H40B 0.9800 . ?
C40 H40C 0.9800 . ?
C41 C42 1.521(3) . ?
C41 H41A 0.9800 . ?
C41 H41B 0.9800 . ?
C41 H41C 0.9800 . ?
C42 C43 1.510(3) . ?
C42 H42 1.0000 . ?
C43 N3 1.359(3) . ?
C43 C44 1.378(3) . ?
C44 C45 1.397(3) . ?
C44 H44 0.9500 . ?
C45 N4 1.333(3) . ?
C45 C46 1.507(3) . ?
C46 C49 1.538(3) . ?
C46 C48 1.539(3) . ?
C46 C47 1.539(3) . ?
C47 C54 1.531(3) . ?
C47 H47A 0.9900 . ?
C47 H47B 0.9900 . ?
C48 C52 1.537(3) . ?
C48 H48A 0.9900 . ?
C48 H48B 0.9900 . ?
C49 C50 1.532(3) . ?
C49 H49A 0.9900 . ?
C49 H49B 0.9900 . ?
C50 C55 1.526(4) . ?
C50 C51 1.530(3) . ?
C50 H50 1.0000 . ?
C51 C52 1.529(3) . ?
C51 H51A 0.9900 . ?
C51 H51B 0.9900 . ?
C52 C53 1.531(3) . ?
C52 H52 1.0000 . ?
C53 C54 1.533(3) . ?
C53 H53A 0.9900 . ?
C53 H53B 0.9900 . ?
C54 C55 1.522(4) . ?
C54 H54 1.0000 . ?
C55 H55A 0.9900 . ?
C55 H55B 0.9900 . ?
C60 C62 1.524(3) . ?
C60 H60A 0.9800 . ?
C60 H60B 0.9800 . ?
C60 H60C 0.9800 . ?
C61 C62 1.524(3) . ?
C61 H61A 0.9800 . ?
C61 H61B 0.9800 . ?
C61 H61C 0.9800 . ?
C62 C63 1.514(3) . ?
C62 H62 1.0000 . ?
C63 N5 1.358(3) . ?
C63 C64 1.373(3) . ?
C64 C65 1.396(3) . ?
C64 H64 0.9500 . ?
C65 N6 1.336(3) . ?
C65 C66 1.512(3) . ?
C66 C68 1.536(3) . ?
C66 C69 1.536(3) . ?
C66 C67 1.540(3) . ?
C67 C72 1.536(3) . ?
C67 H67A 0.9900 . ?
C67 H67B 0.9900 . ?
C68 C74 1.535(3) . ?
C68 H68A 0.9900 . ?
C68 H68B 0.9900 . ?
C69 C70 1.538(3) . ?
C69 H69A 0.9900 . ?
C69 H69B 0.9900 . ?
C70 C71 1.523(3) . ?
C70 C75 1.527(3) . ?
C70 H70 1.0000 . ?
C71 C72 1.526(3) . ?
C71 H71A 0.9900 . ?
C71 H71B 0.9900 . ?
C72 C73 1.524(3) . ?
C72 H72 1.0000 . ?
C73 C74 1.517(4) . ?
C73 H73A 0.9900 . ?
C73 H73B 0.9900 . ?
C74 C75 1.531(3) . ?
C74 H74 1.0000 . ?
C75 H75A 0.9900 . ?
C75 H75B 0.9900 . ?
B1 N5 1.542(3) . ?
B1 N3 1.556(3) . ?
B1 N1 1.558(3) . ?
B1 H1B1 1.116(19) . ?
N1 N2 1.384(2) . ?
N2 Ca1 2.4578(18) . ?
N3 N4 1.380(2) . ?
N4 Ca1 2.4683(18) . ?
N5 N6 1.381(2) . ?
N6 Ca1 2.4723(18) . ?
Ca1 O1 2.4148(15) . ?
